data_7042547
loop_
_publ_author_name
'Albino, M.'
'Clark, L.'
'Lhoste, J.'
'Payen, C.'
'Gren\`eche, J-M'
'Lightfoot, P.'
'Maisonneuve, V.'
'Leblanc, M.'

_publ_section_title
;
 A magnetisation and M\"ossbauer study of triazole
 (M1-x(2+)Mx(3+))M(3+)F5(Htaz)1-x(taz)x weberites (M = Fe, Co, Mn, Zn, Ga,
 V).
;
_journal_issue 16
_journal_name_full 'Dalton transactions (Cambridge, England : 2003)'
_journal_page_first 5352
_journal_page_last 5362
_journal_paper_doi 10.1039/c7dt00587c
_journal_volume 46
_journal_year 2017
_chemical_formula_sum 'C2 F5 N3 V Zn'
_chemical_formula_weight 277.38
_chemical_name_systematic ' ?'
_space_group_IT_number 74
_symmetry_cell_setting orthorhombic
_symmetry_space_group_name_Hall '-I 2b 2'
_symmetry_space_group_name_H-M 'I m m a'
_audit_update_record
;
2017-01-16 deposited with the CCDC.
2017-03-20 downloaded from the CCDC.
;
_cell_angle_alpha 90.00000
_cell_angle_beta 90.00000
_cell_angle_gamma 90.00000
_cell_formula_units_Z 4
_cell_length_a 9.0595(4)
_cell_length_b 7.4628(3)
_cell_length_c 9.4321(4)
_cell_measurement_temperature 296
_cell_volume 637.70(5)
_computing_structure_refinement FULLPROF
_diffrn_ambient_temperature 296(2)
_diffrn_measurement_device_type 'Xpert Panaltycal'
_diffrn_radiation_monochromator graphite
_diffrn_radiation_source 'fine-focus sealed tube'
_diffrn_radiation_type MoK\a
_diffrn_radiation_wavelength 0.71069
_pd_instr_location ' ?'
_pd_meas_2theta_range_inc 0.017001
_pd_meas_2theta_range_max 99.99400
_pd_meas_2theta_range_min 5.11700
_pd_meas_number_of_points 5582
_pd_proc_2theta_range_inc 0.017001
_pd_proc_2theta_range_max 100.0000
_pd_proc_2theta_range_min 5.1230
_pd_proc_ls_pref_orient_corr ' ?'
_pd_proc_ls_prof_R_factor 3.4604
_pd_proc_ls_prof_wR_expected 1.7205
_pd_proc_ls_prof_wR_factor 5.9722
_pd_proc_wavelength 1.540560
_pd_spec_mounting ' ?'
_refine_ls_goodness_of_fit_all 3.4712
_refine_ls_number_parameters 50
_refine_ls_number_reflns 416
_refine_ls_number_restraints 0
_refine_ls_R_I_factor 3.8384
_cod_data_source_file c7dt00587c2.cif
_cod_data_source_block ZnVF5Htaz
_cod_depositor_comments
;
The following automatic conversions were performed:

'_symmetry_cell_setting' value 'Orthorhombic' changed to
'orthorhombic' according to
/home/data/users/saulius/crontab/automatic-downloads/rss-feeds/RSC/lib/dictionaries/cif_core.dic
dictionary named 'cif_core.dic' version 2.4.2 from 2011-04-26.

Automatic conversion script
Id: cif_fix_values 4973 2017-02-22 13:04:09Z antanas 

 Adding full bibliography for 7042543--7042551.cif.
;
_cod_database_code 7042547
_pd_proc_ls_prof_cr_factor 11.2260
_pd_proc_ls_prof_cwr_factor 12.8987
_pd_proc_ls_prof_cwr_expected 3.7159
_pd_proc_ls_prof_chi2 12.0491
_pd_proc_ls_prof_echi2 12.5317

loop_
_symmetry_equiv_pos_as_xyz
x,y,z
x+1/2,-y+1/2,-z+1/2
-x+1/2,y,-z+1/2
-x,-y+1/2,z
-x,-y,-z
-x+1/2,y+1/2,z+1/2
x+1/2,-y,z+1/2
x,y+1/2,-z
x+1/2,y+1/2,z+1/2
x,-y,-z
-x,y+1/2,-z
-x+1/2,-y,z+1/2
-x+1/2,-y+1/2,-z+1/2
-x,y,z
x,-y+1/2,z
x+1/2,y,-z+1/2

loop_
_atom_site_label
_atom_site_fract_x
_atom_site_fract_y
_atom_site_fract_z
_atom_site_U_iso_or_equiv
_atom_site_occupancy
_atom_site_adp_type
_atom_site_type_symbol
Zn1 0.75000 0.75000 0.75000 0.0288(7) 1.00000 Uiso Zn
V1 0.50000 0.50000 0.50000 0.0199(10) 1.00000 Uiso V
F1 0.50000 0.75000 0.4245(6) 0.0239(11) 1.00000 Uiso F
F2 0.6470(3) 0.5563(4) 0.6332(3) 0.0239(11) 1.00000 Uiso F
N1 0.9250(5) 0.75000 0.5796(6) 0.0155(19) 1.00000 Uiso N
N2 1.00000 0.75000 0.3704(9) 0.0155(19) 1.00000 Uiso N
C1 0.8750(8) 0.75000 0.4509(8) 0.0155(19) 1.00000 Uiso C

loop_
_atom_type_symbol
_atom_type_description
_atom_type_scat_dispersion_real
_atom_type_scat_dispersion_imag
_atom_type_scat_source
Zn Zn 0.284 1.430 'International Tables Vol C Tables 4.2.6.8 and 6.1.1.4'
V V 0.301 O.529 'International Tables Vol C Tables 4.2.6.8 and 6.1.1.4'
F F 0.0171 0.0103 'International Tables Vol C Tables 4.2.6.8 and 6.1.1.4'
N N 0.0061 0.0033 'International Tables Vol C Tables 4.2.6.8 and 6.1.1.4'
C C 0.0033 0.0016 'International Tables Vol C Tables 4.2.6.8 and 6.1.1.4'

loop_
_geom_angle_atom_site_label_1
_geom_angle_atom_site_label_2
_geom_angle_atom_site_label_3
_geom_angle
_geom_angle_site_symmetry_1
_geom_angle_site_symmetry_3
F2 Zn1 F2 89.93(19) 1_555 3_656
F2 Zn1 F2 180.0(3) 1_555 13_666
F2 Zn1 F2 90.1(2) 1_555 15_565
F2 Zn1 N1 86.4(2) 1_555 1_555
F2 Zn1 N1 81.8(2) 1_555 2_466
F2 Zn1 N1 93.6(3) 1_555 3_656
F2 Zn1 N1 98.2(2) 1_555 4_765
F2 Zn1 C1 70.71(12) 1_555 1_555
F2 Zn1 C1 109.3(3) 1_555 3_656
F2 Zn1 F2 90.1(2) 3_656 13_666
F2 Zn1 F2 180.0(3) 3_656 15_565
F2 Zn1 N1 93.6(3) 3_656 1_555
F2 Zn1 N1 98.2(2) 3_656 2_466
F2 Zn1 N1 86.4(2) 3_656 3_656
F2 Zn1 N1 81.8(2) 3_656 4_765
F2 Zn1 C1 109.3(3) 3_656 1_555
F2 Zn1 C1 70.7(3) 3_656 3_656
F2 Zn1 F2 89.93(19) 13_666 15_565
F2 Zn1 N1 93.6(3) 13_666 1_555
F2 Zn1 N1 98.2(2) 13_666 2_466
F2 Zn1 N1 86.4(2) 13_666 3_656
F2 Zn1 N1 81.8(2) 13_666 4_765
F2 Zn1 C1 109.3(3) 13_666 1_555
F2 Zn1 C1 70.7(3) 13_666 3_656
F2 Zn1 N1 86.4(2) 15_565 1_555
F2 Zn1 N1 81.8(2) 15_565 2_466
F2 Zn1 N1 93.6(3) 15_565 3_656
F2 Zn1 N1 98.2(2) 15_565 4_765
F2 Zn1 C1 70.7(3) 15_565 1_555
F2 Zn1 C1 109.3(3) 15_565 3_656
N1 Zn1 N1 163.2(3) 1_555 2_466
N1 Zn1 N1 180.0(4) 1_555 3_656
N1 Zn1 C1 157.3(4) 1_555 3_656
N1 Zn1 N1 180.0(3) 2_466 4_765
N1 Zn1 C1 140.5(3) 2_466 1_555
N1 Zn1 N1 163.2(3) 3_656 4_765
N1 Zn1 C1 157.3(4) 3_656 1_555
N1 Zn1 C1 140.5(3) 4_765 3_656
C1 Zn1 C1 180.0(4) 1_555 3_656
F1 V1 F1 180.00(18) 1_555 5_666
F1 V1 F2 91.7(2) 1_555 1_555
F1 V1 F2 88.31(17) 1_555 5_666
F1 V1 F2 88.31(17) 1_555 10_566
F1 V1 F2 91.7(2) 1_555 14_655
F1 V1 F2 88.31(17) 5_666 1_555
F1 V1 F2 91.7(2) 5_666 5_666
F1 V1 F2 91.7(2) 5_666 10_566
F1 V1 F2 88.31(17) 5_666 14_655
F2 V1 F2 180.0(3) 1_555 5_666
F2 V1 F2 89.7(2) 1_555 10_566
F2 V1 F2 90.3(2) 1_555 14_655
F2 V1 F2 90.3(2) 5_666 10_566
F2 V1 F2 89.7(2) 5_666 14_655
F2 V1 F2 180.0(3) 10_566 14_655
V1 F1 V1 138.22(8) 1_555 4_665
V1 F1 F2 103.48(16) 1_555 4_665
V1 F1 F2 149.60(17) 1_555 8_556
V1 F1 F2 149.60(17) 1_555 11_656
V1 F1 F2 103.48(16) 1_555 15_565
V1 F1 N2 110.9(4) 1_555 2_465
V1 F1 C1 88.51(6) 1_555 1_555
V1 F1 C1 88.5(2) 1_555 4_665
V1 F1 F2 103.48(16) 4_665 1_555
V1 F1 F2 149.60(17) 4_665 5_666
V1 F1 F2 149.60(17) 4_665 10_566
V1 F1 F2 103.48(16) 4_665 14_655
V1 F1 N2 110.9(4) 4_665 2_465
V1 F1 C1 88.5(2) 4_665 1_555
V1 F1 C1 88.5(2) 4_665 4_665
F2 F1 F2 89.91(19) 1_555 4_665
F2 F1 F2 86.49(17) 1_555 5_666
F2 F1 F2 110.26(19) 1_555 8_556
F2 F1 F2 57.77(15) 1_555 10_566
F2 F1 F2 144.9(2) 1_555 11_656
F2 F1 F2 57.21(16) 1_555 14_655
F2 F1 F2 62.62(17) 1_555 15_565
F2 F1 N2 135.0(4) 1_555 2_465
F2 F1 C1 58.0(2) 1_555 1_555
F2 F1 C1 115.2(3) 1_555 4_665
F2 F1 F2 110.26(19) 4_665 5_666
F2 F1 F2 86.49(17) 4_665 8_556
F2 F1 F2 144.9(2) 4_665 10_566
F2 F1 F2 57.77(15) 4_665 11_656
F2 F1 F2 62.62(17) 4_665 14_655
F2 F1 F2 57.21(16) 4_665 15_565
F2 F1 N2 135.0(4) 4_665 2_465
F2 F1 C1 115.2(3) 4_665 1_555
F2 F1 C1 58.0(2) 4_665 4_665
F2 F1 F2 156.75(20) 5_666 8_556
F2 F1 F2 59.09(12) 5_666 10_566
F2 F1 F2 115.63(18) 5_666 11_656
F2 F1 F2 57.77(15) 5_666 14_655
F2 F1 F2 144.9(2) 5_666 15_565
F2 F1 N2 78.4(3) 5_666 2_465
F2 F1 C1 120.4(3) 5_666 1_555
F2 F1 C1 61.51(18) 5_666 4_665
F2 F1 F2 115.63(18) 8_556 10_566
F2 F1 F2 59.09(12) 8_556 11_656
F2 F1 F2 144.9(2) 8_556 14_655
F2 F1 F2 57.77(15) 8_556 15_565
F2 F1 N2 78.4(3) 8_556 2_465
F2 F1 C1 61.51(18) 8_556 1_555
F2 F1 C1 120.4(3) 8_556 4_665
F2 F1 F2 156.75(20) 10_566 11_656
F2 F1 F2 86.49(17) 10_566 14_655
F2 F1 F2 110.26(19) 10_566 15_565
F2 F1 N2 78.4(3) 10_566 2_465
F2 F1 C1 61.51(18) 10_566 1_555
F2 F1 C1 120.4(3) 10_566 4_665
F2 F1 F2 110.26(19) 11_656 14_655
F2 F1 F2 86.49(17) 11_656 15_565
F2 F1 N2 78.4(3) 11_656 2_465
F2 F1 C1 120.4(3) 11_656 1_555
F2 F1 C1 61.51(18) 11_656 4_665
F2 F1 F2 89.91(19) 14_655 15_565
F2 F1 N2 135.0(4) 14_655 2_465
F2 F1 C1 115.2(3) 14_655 1_555
F2 F1 C1 58.0(2) 14_655 4_665
F2 F1 N2 135.0(4) 15_565 2_465
F2 F1 C1 58.0(2) 15_565 1_555
F2 F1 C1 115.2(3) 15_565 4_665
N2 F1 C1 94.2(4) 2_465 1_555
N2 F1 C1 94.2(4) 2_465 4_665
C1 F1 C1 171.6(4) 1_555 4_665
Zn1 F2 V1 147.43(12) 1_555 1_555
Zn1 F2 F1 103.4(2) 1_555 1_555
Zn1 F2 F1 158.86(14) 1_555 5_666
Zn1 F2 F2 45.04(13) 1_555 3_656
Zn1 F2 F2 137.37(18) 1_555 10_566
Zn1 F2 F2 117.18(16) 1_555 14_655
Zn1 F2 N1 49.85(17) 1_555 1_555
Zn1 F2 N1 45.87(17) 1_555 3_656
Zn1 F2 N2 107.11(15) 1_555 6_645
Zn1 F2 C1 70.09(14) 1_555 1_555
Zn1 F2 C1 110.26(20) 1_555 8_546
V1 F2 F1 45.85(14) 1_555 1_555
V1 F2 F1 47.65(12) 1_555 5_666
V1 F2 F2 165.60(18) 1_555 3_656
V1 F2 F2 45.15(14) 1_555 10_566
V1 F2 F2 102.92(17) 1_555 15_565
V1 F2 N1 126.9(2) 1_555 1_555
V1 F2 N1 122.2(3) 1_555 3_656
V1 F2 N2 90.7(3) 1_555 6_645
V1 F2 C1 102.1(3) 1_555 1_555
V1 F2 C1 97.6(3) 1_555 8_546
F1 F2 F1 93.51(15) 1_555 5_666
F1 F2 F2 148.1(2) 1_555 3_656
F1 F2 F2 59.58(15) 1_555 10_566
F1 F2 F2 61.40(17) 1_555 14_655
F1 F2 F2 58.69(16) 1_555 15_565
F1 F2 N1 91.9(2) 1_555 1_555
F1 F2 N1 105.8(3) 1_555 3_656
F1 F2 N2 128.0(3) 1_555 6_645
F1 F2 C1 71.3(2) 1_555 1_555
F1 F2 C1 120.5(2) 1_555 8_546
F1 F2 F2 118.19(18) 5_666 3_656
F1 F2 F2 62.64(15) 5_666 10_566
F1 F2 F2 60.46(13) 5_666 14_655
F1 F2 F2 147.81(16) 5_666 15_565
F1 F2 N1 143.30(17) 5_666 1_555
F1 F2 N1 117.5(2) 5_666 3_656
F1 F2 N2 51.8(2) 5_666 6_645
F1 F2 C1 128.4(2) 5_666 1_555
F1 F2 C1 70.2(2) 5_666 8_546
F2 F2 F2 136.36(19) 3_656 10_566
F2 F2 F2 130.27(18) 3_656 14_655
F2 F2 F2 90.00(16) 3_656 15_565
F2 F2 N1 65.08(17) 3_656 1_555
F2 F2 N1 58.39(16) 3_656 3_656
F2 F2 N2 75.86(14) 3_656 6_645
F2 F2 C1 89.6(3) 3_656 1_555
F2 F2 C1 76.7(2) 3_656 8_546
F2 F2 F2 90.00(17) 10_566 14_655
F2 F2 F2 108.49(18) 10_566 15_565
F2 F2 N1 89.59(19) 10_566 1_555
F2 F2 N1 164.7(3) 10_566 3_656
F2 F2 N2 113.8(3) 10_566 6_645
F2 F2 C1 67.4(2) 10_566 1_555
F2 F2 C1 62.3(2) 10_566 8_546
F2 F2 F2 90.00(17) 14_655 15_565
F2 F2 N1 148.7(2) 14_655 1_555
F2 F2 N1 78.01(19) 14_655 3_656
F2 F2 N2 67.40(19) 14_655 6_645
F2 F2 C1 132.6(3) 14_655 1_555
F2 F2 C1 130.5(3) 14_655 8_546
F2 F2 N1 60.63(16) 15_565 1_555
F2 F2 N1 62.58(18) 15_565 3_656
F2 F2 N2 131.28(20) 15_565 6_645
F2 F2 C1 61.7(2) 15_565 1_555
F2 F2 C1 135.93(20) 15_565 8_546
N1 F2 N1 95.7(2) 1_555 3_656
N1 F2 N2 139.7(2) 1_555 6_645
N1 F2 C1 75.81(14) 1_555 8_546
N1 F2 N2 70.53(15) 3_656 6_645
N1 F2 C1 114.1(3) 3_656 1_555
N1 F2 C1 132.9(3) 3_656 8_546
N2 F2 C1 159.5(3) 6_645 1_555
N2 F2 C1 86.4(3) 6_645 8_546
C1 F2 C1 76.14(18) 1_555 8_546
Zn1 N1 Zn1 105.98(15) 1_555 2_566
Zn1 N1 N1 134.6(4) 1_555 4_765
Zn1 N1 N2 154.4(5) 1_555 1_555
Zn1 N1 C1 114.9(6) 1_555 1_555
Zn1 N1 C1 168.4(5) 1_555 4_765
Zn1 N1 F2 131.90(16) 2_566 1_555
Zn1 N1 F2 76.64(15) 2_566 3_656
Zn1 N1 F2 76.64(15) 2_566 13_666
Zn1 N1 F2 131.90(16) 2_566 15_565
Zn1 N1 N2 99.6(4) 2_566 1_555
Zn1 N1 C1 139.1(6) 2_566 1_555
Zn1 N1 C1 62.4(3) 2_566 4_765
F2 N1 F2 56.54(16) 1_555 3_656
F2 N1 F2 84.28(17) 1_555 13_666
F2 N1 F2 58.74(16) 1_555 15_565
F2 N1 N1 148.7(4) 1_555 4_765
F2 N1 N2 116.1(4) 1_555 1_555
F2 N1 C1 82.1(5) 1_555 1_555
F2 N1 C1 143.6(4) 1_555 4_765
F2 N1 F2 54.84(16) 3_656 13_666
F2 N1 F2 84.28(17) 3_656 15_565
F2 N1 N1 102.0(4) 3_656 4_765
F2 N1 N2 152.1(5) 3_656 1_555
F2 N1 C1 137.4(6) 3_656 1_555
F2 N1 C1 130.8(4) 3_656 4_765
F2 N1 F2 56.54(16) 13_666 15_565
F2 N1 N1 102.0(4) 13_666 4_765
F2 N1 N2 152.1(5) 13_666 1_555
F2 N1 C1 137.4(6) 13_666 1_555
F2 N1 C1 130.8(4) 13_666 4_765
F2 N1 N1 148.7(4) 15_565 4_765
F2 N1 N2 116.1(4) 15_565 1_555
F2 N1 C1 82.1(5) 15_565 1_555
F2 N1 C1 143.6(4) 15_565 4_765
N1 N1 N2 71.0(6) 4_765 1_555
N1 N1 C1 110.5(8) 4_765 1_555
C1 N1 C1 76.6(7) 1_555 4_765
F1 N2 F2 49.8(2) 2_565 6_654
F1 N2 F2 49.8(2) 2_565 7_564
F1 N2 F2 49.8(2) 2_565 9_554
F1 N2 F2 49.8(2) 2_565 12_664
F1 N2 N1 161.0(5) 2_565 1_555
F1 N2 N1 161.0(5) 2_565 4_765
F1 N2 C1 123.8(7) 2_565 1_555
F1 N2 C1 123.8(7) 2_565 4_765
F2 N2 F2 99.56(18) 6_654 7_564
F2 N2 F2 45.21(15) 6_654 9_554
F2 N2 F2 82.56(17) 6_654 12_664
F2 N2 N1 119.0(4) 6_654 1_555
F2 N2 N1 137.4(4) 6_654 4_765
F2 N2 C1 92.3(5) 6_654 1_555
F2 N2 C1 132.8(5) 6_654 4_765
F2 N2 F2 82.56(17) 7_564 9_554
F2 N2 F2 45.21(15) 7_564 12_664
F2 N2 N1 137.4(4) 7_564 1_555
F2 N2 N1 119.0(4) 7_564 4_765
F2 N2 C1 132.8(5) 7_564 1_555
F2 N2 C1 92.3(5) 7_564 4_765
F2 N2 F2 99.56(18) 9_554 12_664
F2 N2 N1 137.4(4) 9_554 1_555
F2 N2 N1 119.0(4) 9_554 4_765
F2 N2 C1 132.8(5) 9_554 1_555
F2 N2 C1 92.3(5) 9_554 4_765
F2 N2 N1 119.0(4) 12_664 1_555
F2 N2 N1 137.4(4) 12_664 4_765
F2 N2 C1 92.3(5) 12_664 1_555
F2 N2 C1 132.8(5) 12_664 4_765
N1 N2 C1 75.2(6) 1_555 4_765
N1 N2 C1 75.2(6) 4_765 1_555
C1 N2 C1 112.3(9) 1_555 4_765
Zn1 C1 F1 72.3(2) 1_555 1_555
Zn1 C1 F2 89.40(19) 1_555 8_556
Zn1 C1 F2 89.40(19) 1_555 10_566
Zn1 C1 N1 78.1(3) 1_555 4_765
Zn1 C1 N2 145.7(6) 1_555 1_555
Zn1 C1 C1 111.9(4) 1_555 4_765
F1 C1 F2 50.66(20) 1_555 1_555
F1 C1 F2 48.26(17) 1_555 8_556
F1 C1 F2 48.26(17) 1_555 10_566
F1 C1 F2 50.66(20) 1_555 15_565
F1 C1 N1 114.7(5) 1_555 1_555
F1 C1 N1 150.4(3) 1_555 4_765
F1 C1 N2 142.0(4) 1_555 1_555
F1 C1 C1 175.8(4) 1_555 4_765
F2 C1 F2 92.4(2) 1_555 8_556
F2 C1 F2 50.26(18) 1_555 10_566
F2 C1 F2 56.5(2) 1_555 15_565
F2 C1 N1 73.1(5) 1_555 1_555
F2 C1 N1 104.4(3) 1_555 4_765
F2 C1 N2 151.16(13) 1_555 1_555
F2 C1 C1 132.6(4) 1_555 4_765
F2 C1 F2 91.86(18) 8_556 10_566
F2 C1 F2 50.26(18) 8_556 15_565
F2 C1 N1 117.4(5) 8_556 1_555
F2 C1 N1 132.7(3) 8_556 4_765
F2 C1 N2 113.6(4) 8_556 1_555
F2 C1 C1 130.5(4) 8_556 4_765
F2 C1 F2 92.4(2) 10_566 15_565
F2 C1 N1 117.4(5) 10_566 1_555
F2 C1 N1 132.7(3) 10_566 4_765
F2 C1 N2 113.6(4) 10_566 1_555
F2 C1 C1 130.5(4) 10_566 4_765
F2 C1 N1 73.1(5) 15_565 1_555
F2 C1 N1 104.4(3) 15_565 4_765
F2 C1 N2 151.2(5) 15_565 1_555
F2 C1 C1 132.6(4) 15_565 4_765
N1 C1 N2 103.4(9) 1_555 1_555
N1 C1 C1 69.5(6) 1_555 4_765
N1 C1 N2 67.7(6) 4_765 1_555

loop_
_geom_bond_atom_site_label_1
_geom_bond_atom_site_label_2
_geom_bond_distance
_geom_bond_site_symmetry_2
Zn1 F2 2.043(3) 1_555
Zn1 F2 2.043(3) 3_656
Zn1 F2 2.043(3) 13_666
Zn1 F2 2.043(3) 15_565
Zn1 N1 2.258(5) 1_555
Zn1 N1 3.354(5) 2_466
Zn1 N1 2.258(5) 3_656
Zn1 N1 3.354(5) 4_765
Zn1 C1 3.040(8) 1_555
Zn1 C1 3.040(8) 3_656
V1 F1 1.997(2) 1_555
V1 F1 1.997(2) 5_666
V1 F2 1.878(3) 1_555
V1 F2 1.878(3) 5_666
V1 F2 1.878(3) 10_566
V1 F2 1.878(3) 14_655
F1 V1 1.997(2) 1_555
F1 V1 1.997(2) 4_665
F1 F2 2.782(5) 1_555
F1 F2 2.782(5) 4_665
F1 F2 2.701(3) 5_666
F1 F2 2.701(3) 8_556
F1 F2 2.701(3) 10_566
F1 F2 2.701(3) 11_656
F1 F2 2.782(5) 14_655
F1 F2 2.782(5) 15_565
F1 N2 2.782(10) 2_465
F1 C1 3.406(7) 1_555
F1 C1 3.406(7) 4_665
F2 Zn1 2.043(3) 1_555
F2 V1 1.878(3) 1_555
F2 F1 2.782(5) 1_555
F2 F1 2.701(3) 5_666
F2 F2 2.887(4) 3_656
F2 F2 2.649(4) 10_566
F2 F2 2.663(4) 14_655
F2 F2 2.891(4) 15_565
F2 N1 2.948(5) 1_555
F2 N1 3.139(6) 3_656
F2 N2 3.465(6) 6_645
F2 C1 3.052(7) 1_555
F2 C1 3.181(6) 8_546
N1 Zn1 2.258(5) 1_555
N1 Zn1 3.354(5) 2_566
N1 F2 2.948(5) 1_555
N1 F2 3.139(6) 3_656
N1 F2 3.139(6) 13_666
N1 F2 2.948(5) 15_565
N1 N1 1.359(6) 4_765
N1 N2 2.087(10) 1_555
N1 C1 1.296(9) 1_555
N1 C1 2.181(9) 4_765
N2 F1 2.782(10) 2_565
N2 F2 3.465(6) 6_654
N2 F2 3.465(6) 7_564
N2 F2 3.465(6) 9_554
N2 F2 3.465(6) 12_664
N2 N1 2.087(10) 1_555
N2 N1 2.087(10) 4_765
N2 C1 1.363(9) 1_555
N2 C1 1.363(9) 4_765
C1 Zn1 3.040(8) 1_555
C1 F1 3.406(7) 1_555
C1 F2 3.052(7) 1_555
C1 F2 3.181(6) 8_556
C1 F2 3.181(6) 10_566
C1 F2 3.052(7) 15_565
C1 N1 1.296(9) 1_555
C1 N1 2.181(9) 4_765
C1 N2 1.363(9) 1_555
C1 C1 2.265(10) 4_765
